data_2214037
loop_
_publ_author_name
'Wei Li'
'Min Shao'
'Hong-Jiang Liu'
'Ming-Xing Li'

_publ_section_title
;
 The 2:1 cocrystal of 2,6-ditriazol-4-ylpyridine and
 benzene-1,2,4,5-tetracarboxylic acid
;
_journal_coeditor_code AT2328
_journal_issue 7
_journal_name_full 'Acta Crystallographica Section E'
_journal_page_first o3224
_journal_page_last o3224
_journal_paper_doi 10.1107/S1600536807028759
_journal_volume 63
_journal_year 2007
_chemical_formula_iupac '2C9 H7 N7, C10 H6 O8'
_chemical_formula_moiety '2C9 H7 N7, C10 H6 O8'
_chemical_formula_sum 'C28 H20 N14 O8'
_chemical_formula_weight 680.58
_chemical_name_systematic
;
2,6-ditriazol-4-ylpyridine--benzene-1,2,4,5-tetracarboxylic acid (2/1)
;
_space_group_IT_number 14
_symmetry_cell_setting monoclinic
_symmetry_space_group_name_Hall '-P 2ybc'
_symmetry_space_group_name_H-M 'P 1 21/c 1'
_atom_sites_solution_hydrogens geom
_atom_sites_solution_primary direct
_atom_sites_solution_secondary difmap
_audit_creation_method SHELXL-97
_cell_angle_alpha 90.00
_cell_angle_beta 100.523(2)
_cell_angle_gamma 90.00
_cell_formula_units_Z 2
_cell_length_a 9.0972(12)
_cell_length_b 15.799(2)
_cell_length_c 10.0741(13)
_cell_measurement_reflns_used 2052
_cell_measurement_temperature 273(2)
_cell_measurement_theta_max 24.67
_cell_measurement_theta_min 2.43
_cell_volume 1423.6(3)
_computing_cell_refinement 'SAINT (Bruker, 2000)'
_computing_data_collection 'APEX (Bruker, 2000)'
_computing_data_reduction SAINT
_computing_molecular_graphics 'SHELXTL (Sheldrick, 2000)'
_computing_publication_material SHELXTL
_computing_structure_refinement 'SHELXL97 (Sheldrick, 1997)'
_computing_structure_solution 'SHELXS97 (Sheldrick, 1997)'
_diffrn_ambient_temperature 273(2)
_diffrn_measured_fraction_theta_full 0.998
_diffrn_measured_fraction_theta_max 0.998
_diffrn_measurement_device_type 'Bruker SMART CCD'
_diffrn_measurement_method \w
_diffrn_radiation_monochromator graphite
_diffrn_radiation_source 'fine-focus sealed tube'
_diffrn_radiation_type MoK\a
_diffrn_radiation_wavelength 0.71073
_diffrn_reflns_av_R_equivalents 0.0261
_diffrn_reflns_av_sigmaI/netI 0.0300
_diffrn_reflns_limit_h_max 10
_diffrn_reflns_limit_h_min -10
_diffrn_reflns_limit_k_max 18
_diffrn_reflns_limit_k_min -15
_diffrn_reflns_limit_l_max 11
_diffrn_reflns_limit_l_min -10
_diffrn_reflns_number 7302
_diffrn_reflns_theta_full 25.05
_diffrn_reflns_theta_max 25.05
_diffrn_reflns_theta_min 2.28
_exptl_absorpt_coefficient_mu 0.122
_exptl_absorpt_correction_T_max 0.9879
_exptl_absorpt_correction_T_min 0.9760
_exptl_absorpt_correction_type none
_exptl_absorpt_process_details '(SADABS; Sheldrick, 1996)'
_exptl_crystal_colour light-yellow
_exptl_crystal_density_diffrn 1.588
_exptl_crystal_density_method 'not measured'
_exptl_crystal_description block
_exptl_crystal_F_000 700
_exptl_crystal_size_max 0.20
_exptl_crystal_size_mid 0.20
_exptl_crystal_size_min 0.10
_refine_diff_density_max 0.230
_refine_diff_density_min -0.197
_refine_ls_extinction_coef 0.0056(11)
_refine_ls_extinction_expression Fc^*^=kFc[1+0.001xFc^2^\l^3^/sin(2\q)]^-1/4^
_refine_ls_extinction_method SHELXL97
_refine_ls_goodness_of_fit_ref 1.039
_refine_ls_hydrogen_treatment constr
_refine_ls_matrix_type full
_refine_ls_number_parameters 229
_refine_ls_number_reflns 2520
_refine_ls_number_restraints 0
_refine_ls_restrained_S_all 1.039
_refine_ls_R_factor_all 0.0538
_refine_ls_R_factor_gt 0.0393
_refine_ls_shift/su_max 0.000
_refine_ls_shift/su_mean 0.000
_refine_ls_structure_factor_coef Fsqd
_refine_ls_weighting_details 'calc w=1/[\s^2^(Fo^2^)+(0.0408P)^2^+0.4345P] where P=(Fo^2^+2Fc^2^)/3'
_refine_ls_weighting_scheme calc
_refine_ls_wR_factor_gt 0.0896
_refine_ls_wR_factor_ref 0.0992
_reflns_number_gt 1971
_reflns_number_total 2520
_reflns_threshold_expression I>2\s(I)
_cod_data_source_file at2328.cif
_cod_data_source_block I
_cod_original_sg_symbol_H-M 'P 21/c'
_cod_database_code 2214037
_cod_database_fobs_code 2214037

loop_
_symmetry_equiv_pos_as_xyz
'x, y, z'
'-x, y+1/2, -z+1/2'
'-x, -y, -z'
'x, -y-1/2, z-1/2'

loop_
_atom_site_type_symbol
_atom_site_label
_atom_site_fract_x
_atom_site_fract_y
_atom_site_fract_z
_atom_site_U_iso_or_equiv
_atom_site_adp_type
_atom_site_calc_flag
_atom_site_refinement_flags
_atom_site_occupancy
N N1 0.36742(16) 0.16599(9) 0.69912(15) 0.0334(4) Uani d . 1
N N2 0.61300(16) 0.12340(10) 0.75896(15) 0.0364(4) Uani d . 1
N N5 0.11742(16) 0.19751(10) 0.62929(15) 0.0356(4) Uani d . 1
C C5 0.49874(19) 0.18189(11) 0.77677(18) 0.0332(4) Uani d . 1
C C8 0.0829(2) 0.12795(12) 0.55123(19) 0.0418(5) Uani d . 1
H H8 0.1489 0.0842 0.5430 0.050 Uiso calc R 1
N N3 0.82721(18) 0.05862(12) 0.77901(18) 0.0501(5) Uani d . 1
C C11 0.64839(19) -0.02667(12) 0.03665(17) 0.0335(4) Uani d . 1
N N4 0.72429(18) 0.01326(11) 0.68780(17) 0.0476(5) Uani d . 1
C C12 0.59825(19) 0.04348(12) 0.09964(17) 0.0333(4) Uani d . 1
N N7 -0.05551(18) 0.13098(11) 0.48951(17) 0.0470(5) Uani d . 1
C C1 0.25722(19) 0.21877(11) 0.71126(18) 0.0326(4) Uani d . 1
C C14 0.54929(19) -0.06941(12) -0.06162(17) 0.0349(4) Uani d . 1
H H14 0.5824 -0.1165 -0.1030 0.042 Uiso calc R 1
C C7 0.5986(2) 0.05369(12) 0.67899(19) 0.0405(5) Uani d . 1
H H7 0.5095 0.0369 0.6245 0.049 Uiso calc R 1
N N6 -0.11620(19) 0.20543(12) 0.52764(19) 0.0579(5) Uani d . 1
C C10 0.8071(2) -0.05768(14) 0.06808(19) 0.0401(5) Uani d . 1
C C13 0.6961(2) 0.09339(13) 0.20797(19) 0.0371(5) Uani d . 1
C C4 0.5271(2) 0.24769(13) 0.86786(19) 0.0400(5) Uani d . 1
H H4 0.6202 0.2550 0.9225 0.048 Uiso calc R 1
C C6 0.7595(2) 0.12313(14) 0.8190(2) 0.0490(6) Uani d . 1
H H6 0.8046 0.1636 0.8802 0.059 Uiso calc R 1
C C2 0.2718(2) 0.28829(12) 0.79400(19) 0.0410(5) Uani d . 1
H H2 0.1920 0.3247 0.7965 0.049 Uiso calc R 1
C C3 0.4101(2) 0.30172(13) 0.87337(19) 0.0439(5) Uani d . 1
H H3 0.4245 0.3480 0.9314 0.053 Uiso calc R 1
C C9 -0.0114(2) 0.24308(15) 0.6100(2) 0.0529(6) Uani d . 1
H H9 -0.0225 0.2948 0.6510 0.064 Uiso calc R 1
O O3 0.72577(16) 0.05287(9) 0.32395(13) 0.0483(4) Uani d . 1
H H3A 0.7924 0.0777 0.3751 0.073 Uiso calc R 1
O O2 0.89983(15) -0.00163(10) 0.13212(17) 0.0637(5) Uani d . 1
H H2A 0.9826 -0.0232 0.1549 0.096 Uiso calc R 1
O O4 0.73355(17) 0.16479(10) 0.19046(15) 0.0566(4) Uani d . 1
O O1 0.84301(16) -0.12654(10) 0.03551(17) 0.0615(5) Uani d . 1

loop_
_atom_site_aniso_label
_atom_site_aniso_U_11
_atom_site_aniso_U_22
_atom_site_aniso_U_33
_atom_site_aniso_U_12
_atom_site_aniso_U_13
_atom_site_aniso_U_23
N1 0.0241(8) 0.0378(9) 0.0356(8) -0.0001(7) -0.0019(6) -0.0005(7)
N2 0.0213(8) 0.0418(9) 0.0426(9) 0.0003(7) -0.0032(6) 0.0017(7)
N5 0.0229(8) 0.0405(9) 0.0395(9) 0.0033(7) -0.0043(6) -0.0019(7)
C5 0.0249(9) 0.0364(10) 0.0359(10) -0.0018(8) -0.0008(7) 0.0059(8)
C8 0.0310(11) 0.0417(12) 0.0477(12) 0.0029(9) -0.0058(9) -0.0059(10)
N3 0.0244(9) 0.0629(12) 0.0597(11) 0.0039(8) -0.0012(8) -0.0004(10)
C11 0.0228(9) 0.0433(11) 0.0336(10) 0.0020(8) 0.0025(8) 0.0056(8)
N4 0.0318(9) 0.0533(11) 0.0558(11) 0.0051(8) 0.0029(8) 0.0003(9)
C12 0.0241(9) 0.0435(11) 0.0314(10) -0.0018(8) 0.0025(7) 0.0037(8)
N7 0.0323(9) 0.0533(11) 0.0498(10) 0.0010(8) -0.0074(8) -0.0056(9)
C1 0.0247(9) 0.0374(10) 0.0333(10) 0.0001(8) -0.0007(7) 0.0027(8)
C14 0.0280(10) 0.0415(11) 0.0352(10) 0.0025(8) 0.0054(8) 0.0004(8)
C7 0.0281(11) 0.0450(12) 0.0453(12) 0.0000(9) -0.0010(8) -0.0025(10)
N6 0.0323(10) 0.0647(13) 0.0680(12) 0.0101(9) -0.0137(9) -0.0146(10)
C10 0.0261(10) 0.0540(13) 0.0390(11) 0.0035(9) 0.0028(8) 0.0021(10)
C13 0.0236(10) 0.0454(12) 0.0411(11) -0.0012(9) 0.0028(8) 0.0015(9)
C4 0.0288(10) 0.0459(12) 0.0404(11) -0.0052(9) -0.0064(8) -0.0010(9)
C6 0.0257(11) 0.0601(14) 0.0563(13) -0.0001(10) -0.0050(9) -0.0063(11)
C2 0.0368(11) 0.0416(12) 0.0425(11) 0.0051(9) 0.0017(9) -0.0053(9)
C3 0.0449(12) 0.0440(12) 0.0395(11) -0.0044(10) -0.0006(9) -0.0076(9)
C9 0.0305(11) 0.0556(14) 0.0660(14) 0.0114(10) -0.0090(10) -0.0137(11)
O3 0.0453(9) 0.0526(9) 0.0406(8) -0.0104(7) -0.0091(6) 0.0017(7)
O2 0.0222(7) 0.0780(11) 0.0839(11) 0.0094(7) -0.0086(8) -0.0231(9)
O4 0.0513(9) 0.0497(10) 0.0638(10) -0.0160(8) -0.0024(7) 0.0079(8)
O1 0.0362(9) 0.0576(10) 0.0872(12) 0.0137(7) 0.0018(8) -0.0096(9)

loop_
_atom_type_symbol
_atom_type_description
_atom_type_scat_dispersion_real
_atom_type_scat_dispersion_imag
_atom_type_scat_source
C C 0.0033 0.0016 'International Tables Vol C Tables 4.2.6.8 and 6.1.1.4'
H H 0.0000 0.0000 'International Tables Vol C Tables 4.2.6.8 and 6.1.1.4'
N N 0.0061 0.0033 'International Tables Vol C Tables 4.2.6.8 and 6.1.1.4'
O O 0.0106 0.0060 'International Tables Vol C Tables 4.2.6.8 and 6.1.1.4'

loop_
_geom_angle_atom_site_label_1
_geom_angle_atom_site_label_2
_geom_angle_atom_site_label_3
_geom_angle_site_symmetry_1
_geom_angle_site_symmetry_3
_geom_angle
C1 N1 C5 . . 116.15(16)
C7 N2 C6 . . 104.03(16)
C7 N2 C5 . . 127.36(15)
C6 N2 C5 . . 128.60(17)
C8 N5 C9 . . 104.15(16)
C8 N5 C1 . . 128.01(16)
C9 N5 C1 . . 127.83(17)
N1 C5 C4 . . 124.99(17)
N1 C5 N2 . . 113.67(16)
C4 C5 N2 . . 121.33(16)
N7 C8 N5 . . 110.47(17)
N7 C8 H8 . . 124.8
N5 C8 H8 . . 124.8
C6 N3 N4 . . 108.15(16)
C14 C11 C12 . . 119.20(16)
C14 C11 C10 . . 117.78(17)
C12 C11 C10 . . 123.01(16)
C7 N4 N3 . . 105.71(17)
C14 C12 C11 3_655 . 119.27(16)
C14 C12 C13 3_655 . 117.42(17)
C11 C12 C13 . . 123.31(16)
C8 N7 N6 . . 107.43(16)
N1 C1 C2 . . 124.69(17)
N1 C1 N5 . . 114.08(16)
C2 C1 N5 . . 121.23(17)
C11 C14 C12 . 3_655 121.52(18)
C11 C14 H14 . . 119.2
C12 C14 H14 3_655 . 119.2
N4 C7 N2 . . 111.73(17)
N4 C7 H7 . . 124.1
N2 C7 H7 . . 124.1
C9 N6 N7 . . 106.57(16)
O1 C10 O2 . . 124.45(18)
O1 C10 C11 . . 122.52(18)
O2 C10 C11 . . 113.02(17)
O4 C13 O3 . . 124.71(18)
O4 C13 C12 . . 122.26(17)
O3 C13 C12 . . 112.86(16)
C3 C4 C5 . . 116.33(17)
C3 C4 H4 . . 121.8
C5 C4 H4 . . 121.8
N3 C6 N2 . . 110.38(19)
N3 C6 H6 . . 124.8
N2 C6 H6 . . 124.8
C1 C2 C3 . . 116.90(18)
C1 C2 H2 . . 121.5
C3 C2 H2 . . 121.5
C4 C3 C2 . . 120.86(19)
C4 C3 H3 . . 119.6
C2 C3 H3 . . 119.6
N6 C9 N5 . . 111.38(19)
N6 C9 H9 . . 124.3
N5 C9 H9 . . 124.3
C13 O3 H3A . . 109.5
C10 O2 H2A . . 109.5

loop_
_geom_bond_atom_site_label_1
_geom_bond_atom_site_label_2
_geom_bond_site_symmetry_2
_geom_bond_distance
N1 C1 . 1.327(2)
N1 C5 . 1.327(2)
N2 C7 . 1.357(2)
N2 C6 . 1.359(2)
N2 C5 . 1.426(2)
N5 C8 . 1.355(2)
N5 C9 . 1.359(2)
N5 C1 . 1.424(2)
C5 C4 . 1.380(3)
C8 N7 . 1.299(2)
C8 H8 . 0.9300
N3 C6 . 1.293(3)
N3 N4 . 1.386(2)
C11 C14 . 1.387(2)
C11 C12 . 1.394(3)
C11 C10 . 1.503(2)
N4 C7 . 1.299(2)
C12 C14 3_655 1.389(2)
C12 C13 . 1.500(2)
N7 N6 . 1.383(2)
C1 C2 . 1.371(3)
C14 C12 3_655 1.389(2)
C14 H14 . 0.9300
C7 H7 . 0.9300
N6 C9 . 1.290(3)
C10 O1 . 1.199(2)
C10 O2 . 1.309(2)
C13 O4 . 1.201(2)
C13 O3 . 1.316(2)
C4 C3 . 1.373(3)
C4 H4 . 0.9300
C6 H6 . 0.9300
C2 C3 . 1.379(3)
C2 H2 . 0.9300
C3 H3 . 0.9300
C9 H9 . 0.9300
O3 H3A . 0.8200
O2 H2A . 0.8200

loop_
_geom_hbond_atom_site_label_D
_geom_hbond_atom_site_label_H
_geom_hbond_atom_site_label_A
_geom_hbond_site_symmetry_A
_geom_hbond_distance_DH
_geom_hbond_distance_HA
_geom_hbond_distance_DA
_geom_hbond_angle_DHA
O2 H2A N3 3_756 0.82 1.82 2.639(2) 172.1
O3 H3A N7 1_655 0.82 1.84 2.656(2) 178.6
